data_7231366
loop_
_publ_author_name
'Chemey, Alexander T.'
'Sperling, Joseph M.'
'Albrecht-Schmitt, Thomas E.'

_publ_section_title
;
 Expanding pentafluorouranates: hydrothermal synthesis and
 characterization of \b-NaUF5 and \b-NaUF5&#x00B7;H2O
;
_journal_issue 50
_journal_name_full 'RSC Advances'
_journal_page_first 28642
_journal_paper_doi 10.1039/C8RA05780J
_journal_volume 8
_journal_year 2018
_chemical_formula_moiety 'Na, U F5, H2 O'
_chemical_formula_sum 'F5 H2 Na O U'
_chemical_formula_weight 374.04
_chemical_name_common
;
beta-sodium uranium(IV) pentafluoride hydrate
;
_chemical_name_systematic
;
beta-sodium pentafluorouranate monohydrate
;
_space_group_crystal_system monoclinic
_space_group_IT_number 14
_space_group_name_Hall '-P 2ybc'
_space_group_name_H-M_alt 'P 1 21/c 1'
_symmetry_space_group_name_Hall '-P 2ybc'
_symmetry_space_group_name_H-M 'P 1 21/c 1'
_atom_sites_solution_hydrogens geom
_audit_creation_method SHELXL-2014
_audit_update_record
;
2018-07-05 deposited with the CCDC.
2018-08-07 downloaded from the CCDC.
;
_cell_angle_alpha 90
_cell_angle_beta 108.678(7)
_cell_angle_gamma 90
_cell_formula_units_Z 4
_cell_length_a 7.957(3)
_cell_length_b 7.027(2)
_cell_length_c 8.792(3)
_cell_measurement_reflns_used 996
_cell_measurement_temperature 297(2)
_cell_measurement_theta_max 28.022
_cell_measurement_theta_min 2.702
_cell_volume 465.7(3)
_computing_cell_refinement 'SAINT (Bruker, 2015)'
_computing_data_collection 'APEX3 (Bruker, 2015)'
_computing_data_reduction 'SAINT (Bruker, 2015)'
_computing_molecular_graphics
;
<i>SHELXP2014</i> (Sheldrick, 2015) and
<i>VESTA</i> (Momma and Izumi, 2011)
;
_computing_publication_material 'publCIF (Westrip, 2010)'
_computing_structure_refinement 'SHELXL-2014 (Sheldrick, 2015)'
_computing_structure_solution 'SHELXS-2014 (Sheldrick, 2015)'
_diffrn_ambient_temperature 297(2)
_diffrn_measured_fraction_theta_full 1.000
_diffrn_measured_fraction_theta_max 0.999
_diffrn_measurement_device_type 'Bruker D8 Quest'
_diffrn_measurement_method '0.5\% wide /w exposures'
_diffrn_radiation_type MoK\a
_diffrn_radiation_wavelength 0.71073
_diffrn_reflns_av_R_equivalents 0.0633
_diffrn_reflns_av_unetI/netI 0.0404
_diffrn_reflns_Laue_measured_fraction_full 1.000
_diffrn_reflns_Laue_measured_fraction_max 0.999
_diffrn_reflns_limit_h_max 10
_diffrn_reflns_limit_h_min -10
_diffrn_reflns_limit_k_max 9
_diffrn_reflns_limit_k_min -9
_diffrn_reflns_limit_l_max 11
_diffrn_reflns_limit_l_min -11
_diffrn_reflns_number 6697
_diffrn_reflns_point_group_measured_fraction_full 1.000
_diffrn_reflns_point_group_measured_fraction_max 0.999
_diffrn_reflns_theta_full 25.242
_diffrn_reflns_theta_max 28.022
_diffrn_reflns_theta_min 2.702
_diffrn_source 'I\ms microfocused'
_exptl_absorpt_coefficient_mu 34.961
_exptl_absorpt_correction_T_max 0.7456
_exptl_absorpt_correction_T_min 0.2265
_exptl_absorpt_correction_type multi-scan
_exptl_absorpt_process_details 'SADABS (Bruker, 2015)'
_exptl_crystal_colour 'emerald green'
_exptl_crystal_density_diffrn 5.335
_exptl_crystal_description 'thin tetragonal plates'
_exptl_crystal_F_000 632
_exptl_crystal_recrystallization_method 'Hydrothermal synthesis'
_exptl_crystal_size_max 0.050
_exptl_crystal_size_mid 0.050
_exptl_crystal_size_min 0.020
_exptl_transmission_factor_max nm
_exptl_transmission_factor_min nm
_refine_diff_density_max 2.840
_refine_diff_density_min -2.472
_refine_diff_density_rms 0.550
_refine_ls_extinction_coef 0.0066(8)
_refine_ls_extinction_expression Fc^*^=kFc[1+0.001xFc^2^\l^3^/sin(2\q)]^-1/4^
_refine_ls_extinction_method SHELXL
_refine_ls_goodness_of_fit_ref 1.068
_refine_ls_hydrogen_treatment refall
_refine_ls_matrix_type full
_refine_ls_number_parameters 82
_refine_ls_number_reflns 1118
_refine_ls_number_restraints 7
_refine_ls_restrained_S_all 1.065
_refine_ls_R_factor_all 0.0416
_refine_ls_R_factor_gt 0.0360
_refine_ls_shift/su_max 0.001
_refine_ls_shift/su_mean 0.000
_refine_ls_structure_factor_coef Fsqd
_refine_ls_weighting_details 'w=1/[\s^2^(Fo^2^)+(0.0764P)^2^] where P=(Fo^2^+2Fc^2^)/3'
_refine_ls_weighting_scheme calc
_refine_ls_wR_factor_gt 0.1016
_refine_ls_wR_factor_ref 0.1046
_reflns_Friedel_coverage 0.000
_reflns_number_gt 996
_reflns_number_total 1118
_reflns_threshold_expression 'I > 2\s(I)'
_cod_data_source_file c8ra05780j2.cif
_cod_data_source_block aaa
_cod_database_code 7231366
_shelx_space_group_comment
;
The symmetry employed for this shelxl refinement is uniquely defined
by the following loop, which should always be used as a source of
symmetry information in preference to the above space-group names.
They are only intended as comments.
;
_shelx_estimated_absorpt_t_min 0.274
_shelx_estimated_absorpt_t_max 0.541
_shelxl_version_number 2014-3

loop_
_space_group_symop_operation_xyz
'x, y, z'
'-x, y+1/2, -z+1/2'
'-x, -y, -z'
'x, -y-1/2, z-1/2'

loop_
_atom_site_label
_atom_site_type_symbol
_atom_site_fract_x
_atom_site_fract_y
_atom_site_fract_z
_atom_site_U_iso_or_equiv
_atom_site_adp_type
_atom_site_occupancy
_atom_site_site_symmetry_order
_atom_site_calc_flag
_atom_site_refinement_flags_posn
U1 U 0.57881(4) 0.16299(5) 0.85335(4) 0.0074(2) Uani 1 1 d .
F2 F 0.3390(8) 0.3605(7) 0.7381(8) 0.0121(13) Uani 1 1 d .
F3 F 0.6455(8) 0.4858(8) 0.8413(7) 0.0138(12) Uani 1 1 d .
F1 F 0.8667(10) 0.1548(8) 0.9336(10) 0.0236(17) Uani 1 1 d .
F4 F 0.3451(7) 0.0822(9) 0.9506(7) 0.0139(12) Uani 1 1 d .
F5 F 0.6300(9) 0.2883(9) 1.1107(7) 0.0189(13) Uani 1 1 d .
Na1 Na 1.1349(7) 0.2974(7) 1.0214(6) 0.0276(11) Uani 1 1 d D
O1 O 0.9980(11) 0.5106(13) 0.8115(11) 0.0287(19) Uani 1 1 d D
H1 H 0.915(5) 0.471(7) 0.730(4) 0.11(9) Uiso 1 1 d D
H2 H 1.064(6) 0.585(6) 0.778(6) 0.03(3) Uiso 1 1 d D

loop_
_atom_site_aniso_label
_atom_site_aniso_U_11
_atom_site_aniso_U_22
_atom_site_aniso_U_33
_atom_site_aniso_U_23
_atom_site_aniso_U_13
_atom_site_aniso_U_12
U1 0.0088(3) 0.0065(3) 0.0074(3) 0.00032(10) 0.00308(17) -0.00006(11)
F2 0.007(3) 0.012(3) 0.014(3) 0.001(2) -0.001(2) -0.001(2)
F3 0.017(3) 0.011(3) 0.012(3) 0.000(2) 0.002(2) -0.001(2)
F1 0.018(4) 0.019(4) 0.030(4) -0.001(2) 0.002(3) 0.001(2)
F4 0.012(3) 0.014(3) 0.017(3) 0.002(2) 0.007(2) -0.001(2)
F5 0.031(4) 0.012(3) 0.017(3) -0.003(3) 0.014(3) -0.003(3)
Na1 0.026(3) 0.020(2) 0.031(3) -0.002(2) 0.001(2) 0.003(2)
O1 0.021(5) 0.036(5) 0.031(5) 0.003(4) 0.011(4) -0.007(4)

loop_
_atom_type_symbol
_atom_type_description
_atom_type_scat_dispersion_real
_atom_type_scat_dispersion_imag
_atom_type_scat_source
O O 0.0106 0.0060 'International Tables Vol C Tables 4.2.6.8 and 6.1.1.4'
H H 0.0000 0.0000 'International Tables Vol C Tables 4.2.6.8 and 6.1.1.4'
F F 0.0171 0.0103 'International Tables Vol C Tables 4.2.6.8 and 6.1.1.4'
Na Na 0.0362 0.0249 'International Tables Vol C Tables 4.2.6.8 and 6.1.1.4'
U U -9.6767 9.6646 'International Tables Vol C Tables 4.2.6.8 and 6.1.1.4'

loop_
_geom_angle_atom_site_label_1
_geom_angle_atom_site_label_2
_geom_angle_atom_site_label_3
_geom_angle
_geom_angle_site_symmetry_1
_geom_angle_site_symmetry_3
F1 U1 F2 142.6(2) . .
F1 U1 F5 79.9(3) . 4_565
F2 U1 F5 82.6(2) . 4_565
F1 U1 F5 81.8(3) . .
F2 U1 F5 93.5(2) . .
F5 U1 F5 143.69(18) 4_565 .
F1 U1 F3 79.0(2) . .
F2 U1 F3 64.3(2) . .
F5 U1 F3 72.9(2) 4_565 .
F5 U1 F3 73.0(2) . .
F1 U1 F4 138.6(3) . .
F2 U1 F4 70.5(2) . .
F5 U1 F4 139.6(2) 4_565 .
F5 U1 F4 69.6(2) . .
F3 U1 F4 117.9(2) . .
F1 U1 F4 75.4(2) . 3_657
F2 U1 F4 137.4(2) . 3_657
F5 U1 F4 134.0(2) 4_565 3_657
F5 U1 F4 69.3(2) . 3_657
F3 U1 F4 136.7(2) . 3_657
F4 U1 F4 66.9(2) . 3_657
F1 U1 F3 133.4(2) . 2_646
F2 U1 F3 71.1(2) . 2_646
F5 U1 F3 74.3(2) 4_565 2_646
F5 U1 F3 138.4(2) . 2_646
F3 U1 F3 126.94(14) . 2_646
F4 U1 F3 68.8(2) . 2_646
F4 U1 F3 95.7(2) 3_657 2_646
F1 U1 F2 73.6(2) . 2_646
F2 U1 F2 130.53(11) . 2_646
F5 U1 F2 71.4(2) 4_565 2_646
F5 U1 F2 131.8(2) . 2_646
F3 U1 F2 137.9(2) . 2_646
F4 U1 F2 103.7(2) . 2_646
F4 U1 F2 64.7(2) 3_657 2_646
F3 U1 F2 61.7(2) 2_646 2_646
F1 U1 Na1 151.1(2) . 4_465
F2 U1 Na1 35.64(16) . 4_465
F5 U1 Na1 71.17(19) 4_565 4_465
F5 U1 Na1 123.10(19) . 4_465
F3 U1 Na1 93.58(16) . 4_465
F4 U1 Na1 69.43(17) . 4_465
F4 U1 Na1 124.63(16) 3_657 4_465
F3 U1 Na1 36.05(15) 2_646 4_465
F2 U1 Na1 95.28(16) 2_646 4_465
F1 U1 Na1 55.05(16) . 3_757
F2 U1 Na1 160.85(16) . 3_757
F5 U1 Na1 97.07(19) 4_565 3_757
F5 U1 Na1 97.68(18) . 3_757
F3 U1 Na1 134.06(18) . 3_757
F4 U1 Na1 98.93(17) . 3_757
F4 U1 Na1 37.27(17) 3_657 3_757
F3 U1 Na1 90.27(16) 2_646 3_757
F2 U1 Na1 34.54(16) 2_646 3_757
Na1 U1 Na1 126.25(12) 4_465 3_757
F1 U1 U1 107.2(2) . 3_657
F2 U1 U1 104.14(16) . 3_657
F5 U1 U1 150.80(16) 4_565 3_657
F5 U1 U1 65.12(17) . 3_657
F3 U1 U1 135.83(15) . 3_657
F4 U1 U1 33.65(14) . 3_657
F4 U1 U1 33.29(14) 3_657 3_657
F3 U1 U1 81.05(14) 2_646 3_657
F2 U1 U1 83.35(15) 2_646 3_657
Na1 U1 U1 97.63(9) 4_465 3_657
Na1 U1 U1 67.25(9) 3_757 3_657
U1 F2 Na1 109.3(3) . 4_465
U1 F2 U1 113.4(3) . 2_656
Na1 F2 U1 109.5(3) 4_465 2_656
U1 F3 Na1 138.6(3) . 3_767
U1 F3 U1 114.2(2) . 2_656
Na1 F3 U1 107.0(2) 3_767 2_656
U1 F1 Na1 152.0(3) . .
U1 F4 U1 113.1(2) . 3_657
U1 F4 Na1 128.3(3) . 1_455
U1 F4 Na1 107.2(3) 3_657 1_455
U1 F5 U1 156.5(3) 4_566 .
F1 Na1 F3 158.8(4) . 3_767
F1 Na1 F2 113.6(3) . 4_666
F3 Na1 F2 71.4(2) 3_767 4_666
F1 Na1 O1 82.2(3) . .
F3 Na1 O1 94.1(3) 3_767 .
F2 Na1 O1 164.2(4) 4_666 .
F1 Na1 O1 84.7(3) . 3_767
F3 Na1 O1 74.2(3) 3_767 3_767
F2 Na1 O1 95.3(3) 4_666 3_767
O1 Na1 O1 86.5(3) . 3_767
F1 Na1 F4 106.5(3) . 1_655
F3 Na1 F4 94.3(3) 3_767 1_655
F2 Na1 F4 64.4(2) 4_666 1_655
O1 Na1 F4 111.8(3) . 1_655
O1 Na1 F4 159.3(3) 3_767 1_655
F1 Na1 Na1 81.1(3) . 3_767
F3 Na1 Na1 81.8(2) 3_767 3_767
F2 Na1 Na1 135.2(3) 4_666 3_767
O1 Na1 Na1 44.5(2) . 3_767
O1 Na1 Na1 42.0(2) 3_767 3_767
F4 Na1 Na1 155.0(3) 1_655 3_767
F1 Na1 U1 147.0(3) . 4_666
F3 Na1 U1 36.90(16) 3_767 4_666
F2 Na1 U1 35.03(16) 4_666 4_666
O1 Na1 U1 129.6(3) . 4_666
O1 Na1 U1 88.4(2) 3_767 4_666
F4 Na1 U1 72.64(18) 1_655 4_666
Na1 Na1 U1 114.1(2) 3_767 4_666
F1 Na1 U1 97.5(2) . 3_757
F3 Na1 U1 97.0(2) 3_767 3_757
F2 Na1 U1 36.00(16) 4_666 3_757
O1 Na1 U1 146.0(3) . 3_757
O1 Na1 U1 127.4(3) 3_767 3_757
F4 Na1 U1 35.48(15) 1_655 3_757
Na1 Na1 U1 169.3(3) 3_767 3_757
U1 Na1 U1 61.96(8) 4_666 3_757
Na1 O1 Na1 93.5(3) . 3_767

loop_
_geom_bond_atom_site_label_1
_geom_bond_atom_site_label_2
_geom_bond_distance
_geom_bond_site_symmetry_2
U1 F1 2.171(8) .
U1 F2 2.314(6) .
U1 F5 2.322(6) 4_565
U1 F5 2.339(6) .
U1 F3 2.340(6) .
U1 F4 2.352(6) .
U1 F4 2.374(6) 3_657
U1 F3 2.389(6) 2_646
U1 F2 2.435(6) 2_646
U1 Na1 3.804(5) 4_465
U1 Na1 3.906(5) 3_757
U1 U1 3.9424(11) 3_657
F2 Na1 2.349(8) 4_465
F2 U1 2.435(6) 2_656
F3 Na1 2.341(7) 3_767
F3 U1 2.389(6) 2_656
F1 Na1 2.258(9) .
F4 U1 2.374(6) 3_657
F4 Na1 2.477(8) 1_455
F5 U1 2.322(6) 4_566
Na1 F3 2.341(7) 3_767
Na1 F2 2.349(8) 4_666
Na1 O1 2.356(10) .
Na1 O1 2.468(10) 3_767
Na1 F4 2.477(8) 1_655
Na1 Na1 3.513(10) 3_767
Na1 U1 3.804(5) 4_666
Na1 U1 3.906(5) 3_757
O1 Na1 2.468(10) 3_767

loop_
_geom_hbond_atom_site_label_D
_geom_hbond_atom_site_label_H
_geom_hbond_atom_site_label_A
_geom_hbond_distance_DH
_geom_hbond_distance_HA
_geom_hbond_distance_DA
_geom_hbond_angle_DHA
_geom_hbond_site_symmetry_A
O1 H1 F1 0.853(19) 2.66(3) 3.356(12) 140(4) 4_565
O1 H1 F4 0.853(19) 2.30(4) 2.998(11) 139(4) 2_656
O1 H2 F1 0.856(19) 2.16(3) 2.884(12) 142(5) 2_756
O1 H2 F5 0.856(19) 2.48(4) 3.151(11) 136(4) 3_767
O1 H1 F1 0.853(19) 2.66(3) 3.356(12) 140(4) 4_565
O1 H1 F4 0.853(19) 2.30(4) 2.998(11) 139(4) 2_656
O1 H2 F1 0.856(19) 2.16(3) 2.884(12) 142(5) 2_756
O1 H2 F5 0.856(19) 2.48(4) 3.151(11) 136(4) 3_767
